data_7039874
loop_
_publ_author_name
'Spallek, Tatiana'
'He\&s, Oliver'
'Meermann-Zimmermann, Melanie'
'Meermann, Christian'
'Klimpel, Michael G.'
'Estler, Frank'
'Schneider, David'
'Scherer, Wolfgang'
'Tafipolsky, Maxim'
'T\"ornroos, Karl W'
'Maichle-M\"ossmer, C\"acilia'
'Sirsch, Peter'
'Anwander, Reiner'

_publ_section_title
;
 Synthesis and structural diversity of trivalent rare-earth metal
 diisopropylamide complexes.
;
_journal_issue 35
_journal_name_full 'Dalton transactions (Cambridge, England : 2003)'
_journal_page_first 13750
_journal_page_last 13765
_journal_paper_doi 10.1039/c6dt01568a
_journal_volume 45
_journal_year 2016
_chemical_formula_sum 'C20 H44 Cl Lu N2 O2'
_chemical_formula_weight 554.99
_chemical_name_systematic
; 
 ? 
;
_space_group_IT_number 14
_symmetry_cell_setting monoclinic
_symmetry_space_group_name_Hall '-P 2ybc'
_symmetry_space_group_name_H-M 'P 1 21/c 1'
_atom_sites_solution_hydrogens geom
_atom_sites_solution_primary direct
_atom_sites_solution_secondary difmap
_audit_creation_method SHELXL-97
_audit_update_record
;
2016-03-31 deposited with the CCDC.
2016-05-26 downloaded from the CCDC.
;
_cell_angle_alpha 90.00
_cell_angle_beta 126.4190(10)
_cell_angle_gamma 90.00
_cell_formula_units_Z 4
_cell_length_a 9.9748(2)
_cell_length_b 24.2613(6)
_cell_length_c 12.6126(2)
_cell_measurement_reflns_used 1600
_cell_measurement_temperature 173(2)
_cell_measurement_theta_max 62.09
_cell_measurement_theta_min 4.36
_cell_volume 2456.15(9)
_computing_cell_refinement SAINT
_computing_data_collection COSMO
_computing_data_reduction SAINT
_computing_structure_refinement 'SHELXL-97 (Sheldrick, 1997)'
_computing_structure_solution 'SHELXS-97 (Sheldrick, 1990)'
_diffrn_ambient_temperature 173(2)
_diffrn_measured_fraction_theta_full 0.999
_diffrn_measured_fraction_theta_max 0.999
_diffrn_measurement_device_type 'APEX II DUO'
_diffrn_measurement_method omega/phi-scans
_diffrn_radiation_monochromator multilayer
_diffrn_radiation_source 'Imus-focus sealed tube'
_diffrn_radiation_type MoK\a
_diffrn_radiation_wavelength 0.71073
_diffrn_reflns_av_R_equivalents 0.0370
_diffrn_reflns_av_sigmaI/netI 0.0282
_diffrn_reflns_limit_h_max 14
_diffrn_reflns_limit_h_min -14
_diffrn_reflns_limit_k_max 34
_diffrn_reflns_limit_k_min -34
_diffrn_reflns_limit_l_max 18
_diffrn_reflns_limit_l_min -17
_diffrn_reflns_number 51756
_diffrn_reflns_theta_full 30.58
_diffrn_reflns_theta_max 30.58
_diffrn_reflns_theta_min 1.68
_exptl_absorpt_coefficient_mu 4.143
_exptl_absorpt_correction_T_max 0.8151
_exptl_absorpt_correction_T_min 0.5911
_exptl_absorpt_correction_type numerical
_exptl_absorpt_process_details sadabs
_exptl_crystal_colour colourless
_exptl_crystal_density_diffrn 1.501
_exptl_crystal_density_method 'not measured'
_exptl_crystal_description block
_exptl_crystal_F_000 1128
_exptl_crystal_size_max 0.19
_exptl_crystal_size_mid 0.17
_exptl_crystal_size_min 0.13
_refine_diff_density_max 0.743
_refine_diff_density_min -0.604
_refine_diff_density_rms 0.102
_refine_ls_extinction_method none
_refine_ls_goodness_of_fit_ref 1.036
_refine_ls_hydrogen_treatment constr
_refine_ls_matrix_type full
_refine_ls_number_parameters 258
_refine_ls_number_reflns 7524
_refine_ls_number_restraints 6
_refine_ls_restrained_S_all 1.038
_refine_ls_R_factor_all 0.0276
_refine_ls_R_factor_gt 0.0211
_refine_ls_shift/su_max 0.009
_refine_ls_shift/su_mean 0.000
_refine_ls_structure_factor_coef Fsqd
_refine_ls_weighting_details 'calc w=1/[\s^2^(Fo^2^)+(0.0150P)^2^+1.2377P] where P=(Fo^2^+2Fc^2^)/3'
_refine_ls_weighting_scheme calc
_refine_ls_wR_factor_gt 0.0395
_refine_ls_wR_factor_ref 0.0412
_reflns_number_gt 6537
_reflns_number_total 7524
_reflns_threshold_expression >2sigma(I)
_cod_data_source_file c6dt01568a2.cif
_cod_data_source_block mo_ohlu1_0m
_cod_depositor_comments 'Adding full bibliography for 7039866--7039885.cif.'
_cod_original_sg_symbol_H-M P21/c
_cod_database_code 7039874

loop_
_symmetry_equiv_pos_as_xyz
'x, y, z'
'-x, y+1/2, -z+1/2'
'-x, -y, -z'
'x, -y-1/2, z-1/2'

loop_
_atom_site_label
_atom_site_type_symbol
_atom_site_fract_x
_atom_site_fract_y
_atom_site_fract_z
_atom_site_U_iso_or_equiv
_atom_site_adp_type
_atom_site_occupancy
_atom_site_symmetry_multiplicity
_atom_site_calc_flag
_atom_site_refinement_flags
_atom_site_disorder_assembly
_atom_site_disorder_group
C1 C 0.4247(3) 0.62305(8) 0.00738(19) 0.0167(4) Uani 1 1 d . A .
H1 H 0.4771 0.5865 0.0173 0.020 Uiso 1 1 calc R . .
C2 C 0.2784(3) 0.61146(8) 0.0138(2) 0.0231(4) Uani 1 1 d . . .
H2A H 0.3198 0.5934 0.0975 0.035 Uiso 1 1 calc R . .
H2B H 0.1978 0.5873 -0.0594 0.035 Uiso 1 1 calc R . .
H2C H 0.2241 0.6463 0.0073 0.035 Uiso 1 1 calc R . .
C3 C 0.3606(3) 0.64411(8) -0.12968(19) 0.0192(4) Uani 1 1 d . . .
H3A H 0.3064 0.6799 -0.1453 0.029 Uiso 1 1 calc R . .
H3B H 0.2802 0.6178 -0.1965 0.029 Uiso 1 1 calc R . .
H3C H 0.4544 0.6481 -0.1349 0.029 Uiso 1 1 calc R . .
C4 C 0.5022(3) 0.71360(8) 0.1165(2) 0.0217(4) Uani 1 1 d . . .
H4 H 0.3786 0.7148 0.0487 0.026 Uiso 1 1 calc R . .
C5 C 0.5387(3) 0.72843(10) 0.2490(2) 0.0346(6) Uani 1 1 d . . .
H5A H 0.4742 0.7043 0.2656 0.052 Uiso 1 1 calc R . .
H5B H 0.5073 0.7669 0.2472 0.052 Uiso 1 1 calc R . .
H5C H 0.6578 0.7236 0.3192 0.052 Uiso 1 1 calc R . .
C6 C 0.5780(3) 0.75700(8) 0.0785(2) 0.0315(5) Uani 1 1 d . . .
H6A H 0.6990 0.7580 0.1454 0.047 Uiso 1 1 calc R . .
H6B H 0.5308 0.7932 0.0730 0.047 Uiso 1 1 calc R . .
H6C H 0.5527 0.7476 -0.0071 0.047 Uiso 1 1 calc R . .
C8 C 1.2742(3) 0.58846(11) 0.5251(2) 0.0314(5) Uani 1 1 d . . .
H8A H 1.2832 0.6146 0.5883 0.047 Uiso 0.810(7) 1 calc PR A 1
H8B H 1.3859 0.5764 0.5564 0.047 Uiso 0.810(7) 1 calc PR A 1
H8C H 1.2086 0.5565 0.5168 0.047 Uiso 0.810(7) 1 calc PR A 1
H8D H 1.2191 0.5845 0.5681 0.047 Uiso 0.190(7) 1 calc PR A 2
H8E H 1.3482 0.6206 0.5614 0.047 Uiso 0.190(7) 1 calc PR A 2
H8F H 1.3396 0.5553 0.5408 0.047 Uiso 0.190(7) 1 calc PR A 2
C7 C 1.1887(4) 0.61631(14) 0.3914(3) 0.0191(7) Uani 0.810(7) 1 d P A 1
H7 H 1.2602 0.6476 0.4005 0.023 Uiso 0.810(7) 1 calc PR A 1
C9 C 1.1782(4) 0.57383(17) 0.2973(3) 0.0307(8) Uani 0.810(7) 1 d P A 1
H9A H 1.1004 0.5445 0.2809 0.046 Uiso 0.810(7) 1 calc PR A 1
H9B H 1.2888 0.5579 0.3368 0.046 Uiso 0.810(7) 1 calc PR A 1
H9C H 1.1388 0.5918 0.2139 0.046 Uiso 0.810(7) 1 calc PR A 1
C9A C 1.2162(16) 0.6024(7) 0.2986(13) 0.027(3) Uani 0.190(7) 1 d P A 2
H9A1 H 1.1292 0.6042 0.2034 0.040 Uiso 0.190(7) 1 calc PR A 2
H9A2 H 1.2880 0.5705 0.3189 0.040 Uiso 0.190(7) 1 calc PR A 2
H9A3 H 1.2831 0.6362 0.3279 0.040 Uiso 0.190(7) 1 calc PR A 2
C7A C 1.1361(18) 0.5967(6) 0.3693(13) 0.0191(7) Uani 0.190(7) 1 d P A 2
H7A H 1.0708 0.5616 0.3365 0.023 Uiso 0.190(7) 1 calc PR A 2
C10 C 1.0096(5) 0.69546(11) 0.3625(3) 0.0206(7) Uani 0.790(7) 1 d P A 1
H10 H 0.8880 0.7017 0.3175 0.025 Uiso 0.790(7) 1 calc PR A 1
C10A C 1.094(2) 0.6962(5) 0.3898(13) 0.0206(7) Uani 0.210(7) 1 d P A 2
H10A H 1.2155 0.6899 0.4345 0.025 Uiso 0.210(7) 1 calc PR A 2
C11 C 1.0560(3) 0.73561(9) 0.2931(2) 0.0324(6) Uani 1 1 d . . .
H11A H 1.0010 0.7238 0.2017 0.049 Uiso 0.790(7) 1 calc PR A 1
H11B H 1.1770 0.7354 0.3396 0.049 Uiso 0.790(7) 1 calc PR A 1
H11C H 1.0193 0.7729 0.2942 0.049 Uiso 0.790(7) 1 calc PR A 1
H11D H 1.0636 0.7184 0.2266 0.049 Uiso 0.210(7) 1 calc PR A 2
H11E H 1.1354 0.7662 0.3347 0.049 Uiso 0.210(7) 1 calc PR A 2
H11F H 0.9428 0.7496 0.2510 0.049 Uiso 0.210(7) 1 calc PR A 2
C12 C 1.0915(4) 0.71249(10) 0.5034(3) 0.0416(7) Uani 1 1 d U . .
H12A H 1.0604 0.6866 0.5450 0.062 Uiso 0.790(7) 1 calc PR A 1
H12B H 1.0545 0.7497 0.5054 0.062 Uiso 0.790(7) 1 calc PR A 1
H12C H 1.2128 0.7123 0.5514 0.062 Uiso 0.790(7) 1 calc PR A 1
H12D H 1.1214 0.6806 0.5613 0.062 Uiso 0.210(7) 1 calc PR A 2
H12E H 0.9796 0.7252 0.4701 0.062 Uiso 0.210(7) 1 calc PR A 2
H12F H 1.1719 0.7423 0.5531 0.062 Uiso 0.210(7) 1 calc PR A 2
C13 C 0.8083(3) 0.63988(8) -0.0154(2) 0.0204(4) Uani 1 1 d . . .
H13A H 0.9280 0.6496 0.0439 0.024 Uiso 1 1 calc R . .
H13B H 0.7419 0.6726 -0.0263 0.024 Uiso 1 1 calc R . .
C14 C 0.7613(3) 0.62053(9) -0.1474(2) 0.0303(5) Uani 1 1 d . . .
H14A H 0.8345 0.6372 -0.1675 0.036 Uiso 1 1 calc R . .
H14B H 0.6439 0.6296 -0.2191 0.036 Uiso 1 1 calc R . .
C15 C 0.7870(4) 0.55883(9) -0.1287(2) 0.0325(6) Uani 1 1 d . . .
H15A H 0.7189 0.5393 -0.2142 0.039 Uiso 1 1 calc R . .
H15B H 0.9056 0.5490 -0.0831 0.039 Uiso 1 1 calc R . .
C16 C 0.7297(3) 0.54545(8) -0.0447(2) 0.0280(5) Uani 1 1 d . . .
H16A H 0.6081 0.5387 -0.1003 0.034 Uiso 1 1 calc R . .
H16B H 0.7877 0.5124 0.0098 0.034 Uiso 1 1 calc R . .
C21 C 0.9108(3) 0.57766(9) 0.53020(19) 0.0218(4) Uani 1 1 d . . .
H21A H 1.0167 0.5961 0.5611 0.026 Uiso 1 1 calc R . .
H21B H 0.9222 0.5376 0.5229 0.026 Uiso 1 1 calc R . .
C22 C 0.8635(3) 0.58929(10) 0.6218(2) 0.0254(5) Uani 1 1 d . . .
H22A H 0.8938 0.6274 0.6566 0.030 Uiso 1 1 calc R . .
H22B H 0.9185 0.5631 0.6966 0.030 Uiso 1 1 calc R . .
C23 C 0.6739(3) 0.58135(10) 0.5331(2) 0.0244(5) Uani 1 1 d . . .
H23A H 0.6438 0.5451 0.5493 0.029 Uiso 1 1 calc R . .
H23B H 0.6187 0.6107 0.5490 0.029 Uiso 1 1 calc R . .
C24 C 0.6235(3) 0.58470(9) 0.3931(2) 0.0220(4) Uani 1 1 d . . .
H24A H 0.5817 0.5486 0.3484 0.026 Uiso 1 1 calc R . .
H24B H 0.5349 0.6126 0.3415 0.026 Uiso 1 1 calc R . .
Cl1 Cl 0.74409(6) 0.501584(18) 0.22009(5) 0.01927(10) Uani 1 1 d . A .
Lu1 Lu 0.773735(10) 0.605591(3) 0.222004(7) 0.01120(3) Uani 1 1 d . . .
N1 N 0.5575(2) 0.65752(6) 0.11733(15) 0.0146(3) Uani 1 1 d . A .
N2 N 1.0219(2) 0.63807(7) 0.33842(16) 0.0165(3) Uani 1 1 d . A .
O1 O 0.77210(18) 0.59383(5) 0.03810(14) 0.0172(3) Uani 1 1 d . A .
O2 O 0.77292(17) 0.60031(5) 0.40565(13) 0.0167(3) Uani 1 1 d . A .

loop_
_atom_site_aniso_label
_atom_site_aniso_U_11
_atom_site_aniso_U_22
_atom_site_aniso_U_33
_atom_site_aniso_U_23
_atom_site_aniso_U_13
_atom_site_aniso_U_12
C1 0.0173(11) 0.0156(8) 0.0132(10) -0.0008(7) 0.0068(9) 0.0015(8)
C2 0.0191(11) 0.0267(10) 0.0191(11) -0.0009(8) 0.0088(10) -0.0008(9)
C3 0.0206(11) 0.0188(9) 0.0121(10) -0.0004(7) 0.0063(9) 0.0014(8)
C4 0.0244(12) 0.0171(9) 0.0185(11) -0.0051(8) 0.0099(10) 0.0030(8)
C5 0.0456(16) 0.0298(12) 0.0262(13) -0.0082(10) 0.0202(13) 0.0070(11)
C6 0.0414(15) 0.0149(9) 0.0322(13) 0.0010(9) 0.0186(12) 0.0029(10)
C8 0.0188(12) 0.0505(14) 0.0260(13) 0.0118(11) 0.0139(11) 0.0098(11)
C7 0.0138(16) 0.0261(16) 0.0175(13) -0.0023(11) 0.0093(13) -0.0042(12)
C9 0.0238(18) 0.037(2) 0.0257(17) -0.0052(14) 0.0118(15) 0.0042(15)
C9A 0.010(6) 0.029(7) 0.026(7) -0.007(6) 0.003(5) 0.000(6)
C7A 0.0138(16) 0.0261(16) 0.0175(13) -0.0023(11) 0.0093(13) -0.0042(12)
C10 0.0204(19) 0.0210(11) 0.0201(15) -0.0034(10) 0.0118(16) -0.0062(13)
C10A 0.0204(19) 0.0210(11) 0.0201(15) -0.0034(10) 0.0118(16) -0.0062(13)
C11 0.0354(15) 0.0233(10) 0.0327(14) -0.0018(9) 0.0170(12) -0.0107(10)
C12 0.0585(18) 0.0361(13) 0.0418(15) -0.0181(11) 0.0361(15) -0.0195(12)
C13 0.0273(12) 0.0206(9) 0.0165(10) 0.0018(8) 0.0147(10) -0.0021(9)
C14 0.0462(16) 0.0309(11) 0.0222(12) 0.0019(9) 0.0248(13) -0.0001(11)
C15 0.0528(17) 0.0291(11) 0.0296(13) -0.0016(9) 0.0321(14) 0.0016(11)
C16 0.0461(16) 0.0203(10) 0.0288(13) -0.0096(8) 0.0284(13) -0.0078(10)
C21 0.0128(10) 0.0385(12) 0.0111(10) 0.0065(8) 0.0055(9) 0.0031(9)
C22 0.0193(12) 0.0434(12) 0.0126(10) 0.0025(9) 0.0090(10) -0.0005(10)
C23 0.0205(12) 0.0380(12) 0.0187(11) 0.0036(9) 0.0138(10) 0.0027(10)
C24 0.0143(11) 0.0347(11) 0.0180(11) 0.0024(9) 0.0102(10) -0.0028(9)
Cl1 0.0234(3) 0.01439(19) 0.0171(2) 0.00189(17) 0.0105(2) -0.00189(18)
Lu1 0.01090(4) 0.01329(4) 0.00832(4) 0.00064(3) 0.00512(3) -0.00126(3)
N1 0.0151(9) 0.0127(7) 0.0114(8) -0.0016(6) 0.0053(7) 0.0015(6)
N2 0.0123(9) 0.0200(8) 0.0155(9) -0.0012(6) 0.0073(8) -0.0052(7)
O1 0.0250(8) 0.0162(6) 0.0163(7) -0.0005(5) 0.0154(7) -0.0017(6)
O2 0.0114(7) 0.0271(7) 0.0089(7) 0.0026(5) 0.0045(6) -0.0009(6)

loop_
_atom_type_symbol
_atom_type_description
_atom_type_scat_dispersion_real
_atom_type_scat_dispersion_imag
_atom_type_scat_source
C C 0.0033 0.0016 'International Tables Vol C Tables 4.2.6.8 and 6.1.1.4'
Cl Cl 0.1484 0.1585 'International Tables Vol C Tables 4.2.6.8 and 6.1.1.4'
Lu Lu -0.4720 5.8584 'International Tables Vol C Tables 4.2.6.8 and 6.1.1.4'
N N 0.0061 0.0033 'International Tables Vol C Tables 4.2.6.8 and 6.1.1.4'
O O 0.0106 0.0060 'International Tables Vol C Tables 4.2.6.8 and 6.1.1.4'
H H 0.0000 0.0000 'International Tables Vol C Tables 4.2.6.8 and 6.1.1.4'

loop_
_geom_angle_atom_site_label_1
_geom_angle_atom_site_label_2
_geom_angle_atom_site_label_3
_geom_angle
N1 C1 C3 114.20(16)
N1 C1 C2 113.84(16)
C3 C1 C2 110.38(17)
N1 C1 Lu1 45.51(8)
C3 C1 Lu1 124.48(13)
C2 C1 Lu1 125.12(13)
N1 C1 H1 105.9
C3 C1 H1 105.9
C2 C1 H1 105.9
Lu1 C1 H1 60.4
C1 C2 H2A 109.5
C1 C2 H2B 109.5
H2A C2 H2B 109.5
C1 C2 H2C 109.5
H2A C2 H2C 109.5
H2B C2 H2C 109.5
C1 C3 H3A 109.5
C1 C3 H3B 109.5
H3A C3 H3B 109.5
C1 C3 H3C 109.5
H3A C3 H3C 109.5
H3B C3 H3C 109.5
N1 C4 C5 111.51(17)
N1 C4 C6 112.81(17)
C5 C4 C6 109.85(18)
N1 C4 H4 107.5
C5 C4 H4 107.5
C6 C4 H4 107.5
C4 C5 H5A 109.5
C4 C5 H5B 109.5
H5A C5 H5B 109.5
C4 C5 H5C 109.5
H5A C5 H5C 109.5
H5B C5 H5C 109.5
C4 C6 H6A 109.5
C4 C6 H6B 109.5
H6A C6 H6B 109.5
C4 C6 H6C 109.5
H6A C6 H6C 109.5
H6B C6 H6C 109.5
C7 C8 H8A 109.5
C7A C8 H8A 120.7
C7 C8 H8B 109.5
C7A C8 H8B 118.2
H8A C8 H8B 109.5
C7 C8 H8C 109.5
C7A C8 H8C 86.2
H8A C8 H8C 109.5
H8B C8 H8C 109.5
C7 C8 H8D 121.8
C7A C8 H8D 109.5
H8A C8 H8D 54.8
H8B C8 H8D 128.7
H8C C8 H8D 54.8
C7 C8 H8E 86.3
C7A C8 H8E 109.5
H8A C8 H8E 54.9
H8B C8 H8E 71.9
H8C C8 H8E 161.8
H8D C8 H8E 109.5
C7 C8 H8F 117.1
C7A C8 H8F 109.5
H8A C8 H8F 129.8
H8C C8 H8F 72.1
H8D C8 H8F 109.5
H8E C8 H8F 109.5
N2 C7 C8 113.6(2)
N2 C7 C9 110.6(3)
C8 C7 C9 107.2(3)
N2 C7 H7 108.4
C8 C7 H7 108.4
C9 C7 H7 108.4
C7A C9A H9A1 109.5
C7A C9A H9A2 109.5
H9A1 C9A H9A2 109.5
C7A C9A H9A3 109.5
H9A1 C9A H9A3 109.5
H9A2 C9A H9A3 109.5
N2 C7A C9A 113.6(11)
N2 C7A C8 113.4(9)
C9A C7A C8 111.2(10)
C9A C7A Lu1 120.2(8)
C8 C7A Lu1 128.6(7)
N2 C7A H7A 106.0
C9A C7A H7A 106.0
C8 C7A H7A 106.0
Lu1 C7A H7A 63.0
N2 C10 C12 117.2(2)
N2 C10 C11 113.3(2)
C12 C10 C11 111.0(2)
N2 C10 Lu1 44.72(13)
C12 C10 Lu1 126.80(19)
C11 C10 Lu1 122.03(17)
N2 C10 H10 104.6
C12 C10 H10 104.6
C11 C10 H10 104.6
Lu1 C10 H10 59.9
C11 C10A C12 119.9(8)
C11 C10A N2 115.9(8)
C12 C10A N2 112.0(8)
C11 C10A H10A 101.8
C12 C10A H10A 101.8
N2 C10A H10A 101.8
C10A C11 H11A 119.6
C10 C11 H11A 109.5
C10A C11 H11B 82.9
C10 C11 H11B 109.5
H11A C11 H11B 109.5
C10A C11 H11C 121.6
C10 C11 H11C 109.5
H11A C11 H11C 109.5
H11B C11 H11C 109.5
C10A C11 H11D 109.5
C10 C11 H11D 114.6
H11B C11 H11D 79.4
H11C C11 H11D 128.7
C10A C11 H11E 109.5
C10 C11 H11E 126.2
H11A C11 H11E 124.2
H11B C11 H11E 50.7
H11C C11 H11E 58.8
H11D C11 H11E 109.5
C10A C11 H11F 109.5
C10 C11 H11F 83.6
H11A C11 H11F 78.6
H11B C11 H11F 160.0
H11C C11 H11F 50.8
H11D C11 H11F 109.5
H11E C11 H11F 109.5
C10A C12 H12A 122.1
C10 C12 H12A 109.5
C10A C12 H12B 119.1
C10 C12 H12B 109.5
H12A C12 H12B 109.5
C10A C12 H12C 82.8
C10 C12 H12C 109.5
H12A C12 H12C 109.5
H12B C12 H12C 109.5
C10A C12 H12D 109.5
C10 C12 H12D 112.0
H12B C12 H12D 131.2
H12C C12 H12D 79.5
C10A C12 H12E 109.5
C10 C12 H12E 84.2
H12A C12 H12E 77.9
H12B C12 H12E 51.0
H12C C12 H12E 160.0
H12D C12 H12E 109.5
C10A C12 H12F 109.5
C10 C12 H12F 128.3
H12A C12 H12F 122.0
H12B C12 H12F 58.9
H12C C12 H12F 50.7
H12D C12 H12F 109.5
H12E C12 H12F 109.5
O1 C13 C14 105.77(16)
O1 C13 H13A 110.6
C14 C13 H13A 110.6
O1 C13 H13B 110.6
C14 C13 H13B 110.6
H13A C13 H13B 108.7
C13 C14 C15 102.86(17)
C13 C14 H14A 111.2
C15 C14 H14A 111.2
C13 C14 H14B 111.2
C15 C14 H14B 111.2
H14A C14 H14B 109.1
C16 C15 C14 102.88(18)
C16 C15 H15A 111.2
C14 C15 H15A 111.2
C16 C15 H15B 111.2
C14 C15 H15B 111.2
H15A C15 H15B 109.1
O1 C16 C15 105.08(17)
O1 C16 H16A 110.7
C15 C16 H16A 110.7
O1 C16 H16B 110.7
C15 C16 H16B 110.7
H16A C16 H16B 108.8
O2 C21 C22 103.43(16)
O2 C21 H21A 111.1
C22 C21 H21A 111.1
O2 C21 H21B 111.1
C22 C21 H21B 111.1
H21A C21 H21B 109.0
C21 C22 C23 103.18(17)
C21 C22 H22A 111.1
C23 C22 H22A 111.1
C21 C22 H22B 111.1
C23 C22 H22B 111.1
H22A C22 H22B 109.1
C24 C23 C22 104.74(17)
C24 C23 H23A 110.8
C22 C23 H23A 110.8
C24 C23 H23B 110.8
C22 C23 H23B 110.8
H23A C23 H23B 108.9
O2 C24 C23 106.04(16)
O2 C24 H24A 110.5
C23 C24 H24A 110.5
O2 C24 H24B 110.5
C23 C24 H24B 110.5
H24A C24 H24B 108.7
N2 Lu1 N1 122.43(6)
N2 Lu1 O2 91.34(6)
N1 Lu1 O2 92.79(5)
N2 Lu1 O1 92.86(6)
N1 Lu1 O1 92.81(5)
O2 Lu1 O1 169.78(5)
N2 Lu1 Cl1 116.93(5)
N1 Lu1 Cl1 120.59(4)
O2 Lu1 Cl1 83.42(3)
O1 Lu1 Cl1 86.37(3)
N2 Lu1 C1 147.46(6)
N1 Lu1 C1 29.52(5)
O2 Lu1 C1 103.02(5)
O1 Lu1 C1 78.11(5)
Cl1 Lu1 C1 93.88(4)
N2 Lu1 C10 28.35(8)
N1 Lu1 C10 95.09(8)
O2 Lu1 C10 85.10(7)
O1 Lu1 C10 102.90(7)
Cl1 Lu1 C10 142.88(7)
C1 Lu1 C10 123.11(8)
N1 Lu1 C7A 147.6(3)
O2 Lu1 C7A 95.6(2)
O1 Lu1 C7A 84.2(2)
Cl1 Lu1 C7A 91.5(3)
C1 Lu1 C7A 161.1(3)
C10 Lu1 C7A 54.7(3)
C4 N1 C1 113.18(16)
C4 N1 Lu1 141.82(13)
C1 N1 Lu1 104.97(11)
C7A N2 C10 142.6(7)
C10 N2 C7 117.6(2)
C7A N2 C10A 116.3(9)
C7 N2 C10A 91.0(6)
C7A N2 Lu1 110.4(7)
C10 N2 Lu1 106.92(19)
C7 N2 Lu1 135.46(17)
C10A N2 Lu1 133.3(6)
C13 O1 C16 109.41(14)
C13 O1 Lu1 120.68(11)
C16 O1 Lu1 129.82(11)
C21 O2 C24 105.76(14)
C21 O2 Lu1 122.62(11)
C24 O2 Lu1 121.08(11)

loop_
_geom_bond_atom_site_label_1
_geom_bond_atom_site_label_2
_geom_bond_distance
C1 N1 1.482(2)
C1 C3 1.532(3)
C1 C2 1.534(3)
C1 Lu1 2.905(2)
C1 H1 1.0000
C2 H2A 0.9800
C2 H2B 0.9800
C2 H2C 0.9800
C3 H3A 0.9800
C3 H3B 0.9800
C3 H3C 0.9800
C4 N1 1.466(2)
C4 C5 1.528(3)
C4 C6 1.529(3)
C4 H4 1.0000
C5 H5A 0.9800
C5 H5B 0.9800
C5 H5C 0.9800
C6 H6A 0.9800
C6 H6B 0.9800
C6 H6C 0.9800
C8 C7 1.524(3)
C8 C7A 1.608(14)
C8 H8A 0.9800
C8 H8B 0.9800
C8 H8C 0.9800
C8 H8D 0.9800
C8 H8E 0.9800
C8 H8F 0.9800
C7 N2 1.474(3)
C7 C9 1.528(5)
C7 H7 1.0000
C9 H9A 0.9800
C9 H9B 0.9800
C9 H9C 0.9800
C9A C7A 1.52(2)
C9A H9A1 0.9800
C9A H9A2 0.9800
C9A H9A3 0.9800
C7A N2 1.389(13)
C7A Lu1 2.931(14)
C7A H7A 1.0000
C10 N2 1.445(3)
C10 C12 1.508(4)
C10 C11 1.553(4)
C10 Lu1 2.912(3)
C10 H10 1.0000
C10A C11 1.414(12)
C10A C12 1.500(12)
C10A N2 1.540(11)
C10A H10A 1.0000
C11 H11A 0.9800
C11 H11B 0.9800
C11 H11C 0.9800
C11 H11D 0.9800
C11 H11E 0.9800
C11 H11F 0.9800
C12 H12A 0.9800
C12 H12B 0.9800
C12 H12C 0.9800
C12 H12D 0.9800
C12 H12E 0.9800
C12 H12F 0.9800
C13 O1 1.457(2)
C13 C14 1.512(3)
C13 H13A 0.9900
C13 H13B 0.9900
C14 C15 1.513(3)
C14 H14A 0.9900
C14 H14B 0.9900
C15 C16 1.508(3)
C15 H15A 0.9900
C15 H15B 0.9900
C16 O1 1.457(2)
C16 H16A 0.9900
C16 H16B 0.9900
C21 O2 1.448(2)
C21 C22 1.512(3)
C21 H21A 0.9900
C21 H21B 0.9900
C22 C23 1.534(3)
C22 H22A 0.9900
C22 H22B 0.9900
C23 C24 1.524(3)
C23 H23A 0.9900
C23 H23B 0.9900
C24 O2 1.452(2)
C24 H24A 0.9900
C24 H24B 0.9900
Cl1 Lu1 2.5391(4)
Lu1 N2 2.1418(16)
Lu1 N1 2.1451(16)
Lu1 O2 2.3246(13)
Lu1 O1 2.3274(13)
